data_7156452
loop_
_publ_author_name
'Liu, Qiuhua'
'Zhang, Jinjin'
'Tang, Min'
'Yang, Yan'
'Zhang, Jian'
'Zhou, Zaichun'

_publ_section_title
;
 Geometric deconstruction of core and electron activation of a \p-system
 in a series of deformed porphyrins: mimics of heme.
;
_journal_issue 41
_journal_name_full 'Organic &amp; biomolecular chemistry'
_journal_page_first 7725
_journal_page_last 7736
_journal_paper_doi 10.1039/c8ob01959b
_journal_volume 16
_journal_year 2018
_chemical_formula_moiety 'C H2 Cl2, C64 H66 N4 O4, 2(C2 H3 N)'
_chemical_formula_sum 'C69 H74 Cl2 N6 O4'
_chemical_formula_weight 1122.24
_chemical_name_systematic oDL2tTtPP
_chemical_properties_physical Photo-sensitive
_space_group_crystal_system monoclinic
_space_group_IT_number 15
_space_group_name_Hall '-C 2yc'
_space_group_name_H-M_alt 'C 1 2/c 1'
_symmetry_space_group_name_Hall '-C 2yc'
_symmetry_space_group_name_H-M 'C 1 2/c 1'
_atom_sites_solution_hydrogens geom
_audit_creation_date 2017-07-01
_audit_creation_method
;
Olex2 1.2-beta
(compiled 2016.09.09 svn.r3337 for OlexSys, GUI svn.r5227)
;
_audit_update_record
;
2018-09-20 deposited with the CCDC.
2018-09-27 downloaded from the CCDC.
;
_cell_angle_alpha 90
_cell_angle_beta 113.879(12)
_cell_angle_gamma 90
_cell_formula_units_Z 4
_cell_length_a 27.129(17)
_cell_length_b 18.648(17)
_cell_length_c 12.694(9)
_cell_measurement_reflns_used 3377
_cell_measurement_temperature 100.15
_cell_measurement_theta_max 27.63
_cell_measurement_theta_min 2.18
_cell_volume 5872(8)
_computing_cell_refinement 'SAINT v8.34A (Bruker, 2013)'
_computing_data_reduction 'SAINT v8.34A (Bruker, 2013)'
_computing_molecular_graphics 'Olex2 (Dolomanov et al., 2009)'
_computing_publication_material 'Olex2 (Dolomanov et al., 2009)'
_computing_structure_refinement 'ShelXL (Sheldrick, 2015)'
_diffrn_ambient_temperature 100.15
_diffrn_measured_fraction_theta_full 0.979
_diffrn_measured_fraction_theta_max 0.979
_diffrn_measurement_device_type 'CCD area detector'
_diffrn_measurement_method 'phi and omega scans'
_diffrn_radiation_monochromator graphite
_diffrn_radiation_type MoK\a
_diffrn_radiation_wavelength 0.71073
_diffrn_reflns_av_unetI/netI 0.1390
_diffrn_reflns_Laue_measured_fraction_full 0.979
_diffrn_reflns_Laue_measured_fraction_max 0.979
_diffrn_reflns_limit_h_max 29
_diffrn_reflns_limit_h_min -32
_diffrn_reflns_limit_k_max 22
_diffrn_reflns_limit_k_min 0
_diffrn_reflns_limit_l_max 15
_diffrn_reflns_limit_l_min 0
_diffrn_reflns_number 5268
_diffrn_reflns_point_group_measured_fraction_full 0.979
_diffrn_reflns_point_group_measured_fraction_max 0.979
_diffrn_reflns_theta_full 25.242
_diffrn_reflns_theta_max 25.347
_diffrn_reflns_theta_min 2.472
_exptl_absorpt_coefficient_mu 0.166
_exptl_absorpt_correction_T_max 0.7456
_exptl_absorpt_correction_T_min 0.5272
_exptl_absorpt_correction_type multi-scan
_exptl_absorpt_process_details
'SADABS-2014/3 (Bruker,2014/3) was used for absorption correction. wR2(int) was 0.0960 before and 0.0679 after correction. The Ratio of minimum to maximum transmission is 0.7071. The \l/2 correction factor is 0.00150.'
_exptl_crystal_colour colourless
_exptl_crystal_colour_primary colourless
_exptl_crystal_density_diffrn 1.269
_exptl_crystal_description block
_exptl_crystal_F_000 2384
_exptl_crystal_preparation Luminescent
_exptl_crystal_recrystallization_method 'Re-crystallisation from solvent: chloroform, methanol'
_refine_diff_density_max 0.811
_refine_diff_density_min -0.678
_refine_diff_density_rms 0.116
_refine_ls_extinction_method none
_refine_ls_goodness_of_fit_ref 1.027
_refine_ls_hydrogen_treatment constr
_refine_ls_matrix_type full
_refine_ls_number_parameters 378
_refine_ls_number_reflns 5268
_refine_ls_number_restraints 0
_refine_ls_restrained_S_all 1.027
_refine_ls_R_factor_all 0.1834
_refine_ls_R_factor_gt 0.1151
_refine_ls_shift/su_max 0.001
_refine_ls_shift/su_mean 0.000
_refine_ls_structure_factor_coef Fsqd
_refine_ls_weighting_details 'w=1/[\s^2^(Fo^2^)+(0.1921P)^2^] where P=(Fo^2^+2Fc^2^)/3'
_refine_ls_weighting_scheme calc
_refine_ls_wR_factor_gt 0.2942
_refine_ls_wR_factor_ref 0.3314
_reflns_Friedel_coverage 0.000
_reflns_number_gt 2749
_reflns_number_total 5268
_reflns_threshold_expression 'I > 2\s(I)'
_cod_data_source_file c8ob01959b2.cif
_cod_data_source_block oDL2tTtPP
_cod_depositor_comments 'Adding full bibliography for 7156452--7156463.cif.'
_cod_database_code 7156452
_shelx_space_group_comment
;
The symmetry employed for this shelxl refinement is uniquely defined
by the following loop, which should always be used as a source of
symmetry information in preference to the above space-group names.
They are only intended as comments.
;
_olex2_refinement_description
;
1. Twinned data refinement
 Scales: 0.70(9) 0.30(9)
2. Fixed Uiso
 At 1.2 times of:
  All C(H) groups, All C(H,H) groups, All N(H) groups
 At 1.5 times of:
  All C(H,H,H) groups
3. Others
 Fixed Sof: C1(0.5) H1A(0.5) H1B(0.5)
4.a Secondary CH2 refined with riding coordinates:
 C1(H1A,H1B), C2(H2A,H2B), C3(H3A,H3B)
4.b Aromatic/amide H refined with riding coordinates:
 N2(H2), C12(H12), C13(H13), C16(H16), C17(H17), C19(H19), C24(H24), C25(H25),
 C26(H26), C28(H28), C29(H29)
4.c Idealised Me refined as rotating group:
 C21(H21A,H21B,H21C), C22(H22A,H22B,H22C), C23(H23A,H23B,H23C), C31(H31A,H31B,
 H31C), C32(H32A,H32B,H32C), C33(H33A,H33B,H33C), C35(H35A,H35B,H35C)
;
_shelx_shelxl_version_number 2016/6
_olex2_submission_special_instructions 'No special instructions were received'

loop_
_space_group_symop_operation_xyz
'x, y, z'
'-x, y, -z+1/2'
'x+1/2, y+1/2, z'
'-x+1/2, y+1/2, -z+1/2'
'-x, -y, -z'
'x, -y, z-1/2'
'-x+1/2, -y+1/2, -z'
'x+1/2, -y+1/2, z-1/2'

loop_
_atom_site_label
_atom_site_type_symbol
_atom_site_fract_x
_atom_site_fract_y
_atom_site_fract_z
_atom_site_U_iso_or_equiv
_atom_site_adp_type
_atom_site_occupancy
_atom_site_site_symmetry_order
_atom_site_calc_flag
_atom_site_refinement_flags_posn
_atom_site_refinement_flags_occupancy
_atom_site_disorder_assembly
_atom_site_disorder_group
Cl1 Cl 0.99195(13) 0.46790(18) 0.8918(3) 0.1088(11) Uani 1 1 d . . . .
C1 C 1.0282(7) 0.4835(10) 1.0222(15) 0.072(5) Uani 0.5 1 d . P A -1
H1A H 1.061421 0.506644 1.024128 0.087 Uiso 0.5 1 calc R P A -1
H1B H 1.039248 0.436184 1.059888 0.087 Uiso 0.5 1 calc R P A -1
O1 O 0.78646(16) 0.4318(2) 0.2724(3) 0.0302(10) Uani 1 1 d . . . .
O2 O 0.68207(16) 0.3559(2) 0.1506(3) 0.0290(10) Uani 1 1 d . . . .
N1 N 0.72430(19) 0.3399(2) 0.4303(4) 0.0230(11) Uani 1 1 d . . . .
N2 N 0.82861(19) 0.2929(2) 0.5927(4) 0.0242(11) Uani 1 1 d . . . .
H2 H 0.796879 0.273486 0.553125 0.029 Uiso 1 1 calc R . . .
C2 C 0.7453(3) 0.4518(3) 0.1642(5) 0.0356(15) Uani 1 1 d . . . .
H2A H 0.761682 0.477002 0.117560 0.043 Uiso 1 1 calc R . . .
H2B H 0.719725 0.484949 0.176616 0.043 Uiso 1 1 calc R . . .
C3 C 0.7159(3) 0.3867(4) 0.1008(5) 0.0376(16) Uani 1 1 d . . . .
H3A H 0.693484 0.399877 0.019833 0.045 Uiso 1 1 calc R . . .
H3B H 0.742390 0.350367 0.100345 0.045 Uiso 1 1 calc R . . .
C4 C 0.6274(2) 0.3625(3) 0.1035(4) 0.0259(13) Uani 1 1 d . . . .
C5 C 0.5998(2) 0.3383(3) 0.1689(4) 0.0244(13) Uani 1 1 d . . . .
C6 C 0.6345(2) 0.3103(3) 0.2859(5) 0.0241(13) Uani 1 1 d . . . .
C7 C 0.6743(2) 0.3570(3) 0.3533(4) 0.0239(13) Uani 1 1 d . . . .
C8 C 0.7522(2) 0.4020(3) 0.4490(4) 0.0222(13) Uani 1 1 d . . . .
C9 C 0.8083(2) 0.4085(3) 0.4994(4) 0.0238(13) Uani 1 1 d . . . .
C10 C 0.8439(2) 0.3594(3) 0.5722(4) 0.0226(13) Uani 1 1 d . . . .
C11 C 0.8688(2) 0.2607(3) 0.6823(4) 0.0244(13) Uani 1 1 d . . . .
C12 C 0.9119(2) 0.3095(3) 0.7200(5) 0.0293(14) Uani 1 1 d . . . .
H12 H 0.945401 0.302918 0.783998 0.035 Uiso 1 1 calc R . . .
C13 C 0.8979(2) 0.3673(3) 0.6501(5) 0.0256(13) Uani 1 1 d . . . .
H13 H 0.920634 0.406624 0.653089 0.031 Uiso 1 1 calc R . . .
C14 C 0.8285(2) 0.4754(3) 0.4639(5) 0.0243(13) Uani 1 1 d . . . .
C15 C 0.8129(2) 0.4860(3) 0.3464(5) 0.0293(14) Uani 1 1 d . . . .
C16 C 0.8249(2) 0.5514(3) 0.3099(5) 0.0323(15) Uani 1 1 d . . . .
H16 H 0.814337 0.559829 0.229934 0.039 Uiso 1 1 calc R . . .
C17 C 0.8516(2) 0.6035(3) 0.3868(5) 0.0355(15) Uani 1 1 d . . . .
H17 H 0.860078 0.647218 0.359381 0.043 Uiso 1 1 calc R . . .
C18 C 0.8669(2) 0.5944(3) 0.5046(5) 0.0280(13) Uani 1 1 d . . . .
C19 C 0.8555(2) 0.5292(3) 0.5408(5) 0.0282(13) Uani 1 1 d . . . .
H19 H 0.866585 0.520856 0.620963 0.034 Uiso 1 1 calc R . . .
C20 C 0.8929(3) 0.6550(3) 0.5885(5) 0.0360(15) Uani 1 1 d . . . .
C21 C 0.9102(3) 0.6322(3) 0.7112(6) 0.0491(19) Uani 1 1 d . . . .
H21A H 0.878832 0.614976 0.723603 0.074 Uiso 1 1 calc GR . . .
H21B H 0.926323 0.673029 0.762029 0.074 Uiso 1 1 calc GR . . .
H21C H 0.936804 0.593516 0.728318 0.074 Uiso 1 1 calc GR . . .
C22 C 0.8513(3) 0.7156(3) 0.5636(7) 0.0496(19) Uani 1 1 d . . . .
H22A H 0.840433 0.732119 0.484083 0.074 Uiso 1 1 calc GR . . .
H22B H 0.867410 0.755560 0.616640 0.074 Uiso 1 1 calc GR . . .
H22C H 0.819688 0.697818 0.574352 0.074 Uiso 1 1 calc GR . . .
C23 C 0.9415(3) 0.6850(3) 0.5719(6) 0.0460(18) Uani 1 1 d . . . .
H23A H 0.969083 0.647711 0.589268 0.069 Uiso 1 1 calc GR . . .
H23B H 0.956227 0.725822 0.623919 0.069 Uiso 1 1 calc GR . . .
H23C H 0.930367 0.700891 0.492009 0.069 Uiso 1 1 calc GR . . .
C24 C 0.7169(2) 0.4617(3) 0.3953(4) 0.0240(13) Uani 1 1 d . . . .
H24 H 0.726481 0.511044 0.401645 0.029 Uiso 1 1 calc R . . .
C25 C 0.6691(2) 0.4345(3) 0.3363(4) 0.0223(12) Uani 1 1 d . . . .
H25 H 0.637312 0.460124 0.291189 0.027 Uiso 1 1 calc R . . .
C26 C 0.5447(2) 0.3407(3) 0.1241(5) 0.0270(13) Uani 1 1 d . . . .
H26 H 0.526633 0.324389 0.169881 0.032 Uiso 1 1 calc R . . .
C27 C 0.5140(2) 0.3665(3) 0.0126(5) 0.0296(14) Uani 1 1 d . . . .
C28 C 0.5428(3) 0.3898(3) -0.0487(5) 0.0334(15) Uani 1 1 d . . . .
H28 H 0.523312 0.407659 -0.124391 0.040 Uiso 1 1 calc R . . .
C29 C 0.5973(3) 0.3887(3) -0.0071(5) 0.0304(14) Uani 1 1 d . . . .
H29 H 0.615044 0.405801 -0.053068 0.036 Uiso 1 1 calc R . . .
C30 C 0.4535(3) 0.3684(4) -0.0325(6) 0.0432(17) Uani 1 1 d . . . .
C31 C 0.4359(3) 0.4096(5) 0.0515(7) 0.068(2) Uani 1 1 d . . . .
H31A H 0.449231 0.384716 0.125807 0.102 Uiso 1 1 calc GR . . .
H31B H 0.396427 0.412039 0.019840 0.102 Uiso 1 1 calc GR . . .
H31C H 0.450728 0.458267 0.062215 0.102 Uiso 1 1 calc GR . . .
C32 C 0.4305(3) 0.2938(5) -0.0401(8) 0.073(3) Uani 1 1 d . . . .
H32A H 0.437902 0.265881 -0.097442 0.109 Uiso 1 1 calc GR . . .
H32B H 0.391432 0.296897 -0.063008 0.109 Uiso 1 1 calc GR . . .
H32C H 0.447185 0.270292 0.035178 0.109 Uiso 1 1 calc GR . . .
C33 C 0.4273(3) 0.4067(7) -0.1470(7) 0.093(4) Uani 1 1 d . . . .
H33A H 0.439325 0.456733 -0.138087 0.140 Uiso 1 1 calc GR . . .
H33B H 0.388018 0.405106 -0.173043 0.140 Uiso 1 1 calc GR . . .
H33C H 0.437602 0.382986 -0.203961 0.140 Uiso 1 1 calc GR . . .
N3 N 0.7916(3) 0.1421(3) 0.1609(5) 0.0583(18) Uani 1 1 d . . . .
C34 C 0.7830(3) 0.1808(4) 0.2187(5) 0.0405(16) Uani 1 1 d . . . .
C35 C 0.7719(3) 0.2294(4) 0.2932(6) 0.0477(18) Uani 1 1 d . . . .
H35A H 0.734560 0.246278 0.255374 0.071 Uiso 1 1 calc GR . . .
H35B H 0.796459 0.270440 0.310159 0.071 Uiso 1 1 calc GR . . .
H35C H 0.776923 0.204905 0.365142 0.071 Uiso 1 1 calc GR . . .

loop_
_atom_site_aniso_label
_atom_site_aniso_U_11
_atom_site_aniso_U_22
_atom_site_aniso_U_33
_atom_site_aniso_U_23
_atom_site_aniso_U_13
_atom_site_aniso_U_12
Cl1 0.114(2) 0.114(2) 0.095(2) -0.0346(18) 0.0390(18) 0.0082(19)
C1 0.094(13) 0.073(12) 0.070(12) 0.017(9) 0.053(12) -0.016(10)
O1 0.048(3) 0.021(2) 0.022(2) -0.0004(17) 0.0149(19) -0.0035(18)
O2 0.040(3) 0.027(2) 0.023(2) 0.0018(17) 0.0156(19) -0.0010(18)
N1 0.037(3) 0.014(2) 0.018(2) -0.0004(18) 0.011(2) -0.002(2)
N2 0.041(3) 0.010(2) 0.021(2) -0.0034(19) 0.013(2) -0.003(2)
C2 0.056(4) 0.033(3) 0.017(3) 0.002(3) 0.014(3) -0.004(3)
C3 0.042(4) 0.051(4) 0.025(3) 0.001(3) 0.019(3) -0.001(3)
C4 0.046(4) 0.013(3) 0.017(3) -0.002(2) 0.012(3) -0.001(3)
C5 0.040(4) 0.013(3) 0.020(3) 0.001(2) 0.012(3) -0.002(2)
C6 0.029(3) 0.018(3) 0.026(3) 0.000(2) 0.013(3) 0.003(2)
C7 0.040(4) 0.015(3) 0.017(3) 0.005(2) 0.012(3) 0.001(2)
C8 0.049(4) 0.014(3) 0.009(2) 0.002(2) 0.017(3) -0.001(2)
C9 0.046(4) 0.013(3) 0.014(3) -0.001(2) 0.014(3) -0.004(2)
C10 0.046(4) 0.013(3) 0.015(3) 0.001(2) 0.018(3) -0.001(2)
C11 0.040(3) 0.020(3) 0.014(3) 0.000(2) 0.012(3) 0.002(3)
C12 0.037(4) 0.023(3) 0.025(3) 0.001(2) 0.009(3) 0.000(3)
C13 0.040(4) 0.013(3) 0.023(3) 0.003(2) 0.011(3) -0.002(2)
C14 0.037(3) 0.008(3) 0.026(3) 0.003(2) 0.012(3) -0.001(2)
C15 0.035(3) 0.022(3) 0.030(3) -0.003(3) 0.012(3) -0.003(3)
C16 0.046(4) 0.030(3) 0.021(3) 0.009(3) 0.014(3) -0.005(3)
C17 0.043(4) 0.021(3) 0.044(4) 0.004(3) 0.019(3) -0.002(3)
C18 0.037(4) 0.011(3) 0.036(3) -0.003(2) 0.015(3) -0.004(2)
C19 0.041(4) 0.012(3) 0.034(3) 0.000(2) 0.018(3) -0.001(2)
C20 0.047(4) 0.017(3) 0.042(4) -0.003(3) 0.016(3) -0.008(3)
C21 0.078(5) 0.022(3) 0.042(4) -0.015(3) 0.019(4) -0.023(3)
C22 0.057(5) 0.020(3) 0.082(5) -0.009(3) 0.039(4) 0.003(3)
C23 0.059(5) 0.019(3) 0.062(5) -0.008(3) 0.027(4) -0.008(3)
C24 0.044(4) 0.011(3) 0.019(3) 0.001(2) 0.016(3) -0.003(2)
C25 0.039(4) 0.012(3) 0.017(3) 0.006(2) 0.012(3) 0.002(2)
C26 0.044(4) 0.009(3) 0.029(3) 0.002(2) 0.016(3) 0.003(2)
C27 0.045(4) 0.015(3) 0.029(3) 0.002(2) 0.016(3) 0.002(3)
C28 0.048(4) 0.029(3) 0.017(3) 0.004(2) 0.005(3) 0.003(3)
C29 0.045(4) 0.022(3) 0.030(3) 0.003(2) 0.022(3) -0.001(3)
C30 0.045(4) 0.039(4) 0.039(4) 0.012(3) 0.009(3) 0.002(3)
C31 0.054(5) 0.062(5) 0.085(6) 0.017(5) 0.027(5) 0.016(4)
C32 0.055(5) 0.059(6) 0.095(7) -0.012(5) 0.021(5) -0.016(4)
C33 0.045(5) 0.165(11) 0.062(6) 0.063(7) 0.012(4) 0.017(6)
N3 0.104(5) 0.035(3) 0.051(4) -0.013(3) 0.047(4) -0.010(3)
C34 0.059(5) 0.032(4) 0.031(4) 0.001(3) 0.018(3) -0.003(3)
C35 0.067(5) 0.044(4) 0.038(4) -0.007(3) 0.028(4) 0.008(4)

loop_
_atom_type_symbol
_atom_type_description
_atom_type_scat_dispersion_real
_atom_type_scat_dispersion_imag
_atom_type_scat_source
C C 0.0030 0.0020 'International Tables Vol C Tables 4.2.6.8 and 6.1.1.4'
H H 0.0000 0.0000 'International Tables Vol C Tables 4.2.6.8 and 6.1.1.4'
Cl Cl 0.1480 0.1590 'International Tables Vol C Tables 4.2.6.8 and 6.1.1.4'
N N 0.0060 0.0030 'International Tables Vol C Tables 4.2.6.8 and 6.1.1.4'
O O 0.0110 0.0060 'International Tables Vol C Tables 4.2.6.8 and 6.1.1.4'

loop_
_geom_angle_atom_site_label_1
_geom_angle_atom_site_label_2
_geom_angle_atom_site_label_3
_geom_angle
_geom_angle_site_symmetry_1
_geom_angle_site_symmetry_3
Cl1 C1 Cl1 123.8(11) . 5_767
Cl1 C1 H1A 106.4 . .
Cl1 C1 H1A 106.4 5_767 .
Cl1 C1 H1B 106.4 . .
Cl1 C1 H1B 106.4 5_767 .
H1A C1 H1B 106.5 . .
C15 O1 C2 117.2(4) . .
C4 O2 C3 123.4(4) . .
C7 N1 C8 104.6(4) . .
C10 N2 H2 124.5 . .
C11 N2 H2 124.5 . .
C11 N2 C10 111.0(5) . .
O1 C2 H2A 109.6 . .
O1 C2 H2B 109.6 . .
O1 C2 C3 110.2(5) . .
H2A C2 H2B 108.1 . .
C3 C2 H2A 109.6 . .
C3 C2 H2B 109.6 . .
O2 C3 C2 112.8(5) . .
O2 C3 H3A 109.0 . .
O2 C3 H3B 109.0 . .
C2 C3 H3A 109.0 . .
C2 C3 H3B 109.0 . .
H3A C3 H3B 107.8 . .
O2 C4 C5 117.4(5) . .
O2 C4 C29 124.2(5) . .
C29 C4 C5 118.4(6) . .
C4 C5 C6 115.4(5) . .
C26 C5 C4 120.0(5) . .
C26 C5 C6 124.6(5) . .
C7 C6 C5 114.5(5) . .
C7 C6 C11 123.0(5) . 7_656
C11 C6 C5 122.0(5) 7_656 .
N1 C7 C6 127.0(5) . .
N1 C7 C25 110.4(5) . .
C6 C7 C25 122.0(5) . .
N1 C8 C9 125.8(5) . .
N1 C8 C24 111.1(5) . .
C9 C8 C24 122.6(5) . .
C8 C9 C14 113.4(5) . .
C10 C9 C8 125.8(5) . .
C10 C9 C14 120.7(5) . .
N2 C10 C9 123.2(5) . .
N2 C10 C13 105.7(5) . .
C9 C10 C13 130.5(5) . .
N2 C11 C6 122.4(5) . 7_656
N2 C11 C12 106.0(5) . .
C6 C11 C12 131.1(5) 7_656 .
C11 C12 H12 125.7 . .
C13 C12 C11 108.6(5) . .
C13 C12 H12 125.7 . .
C10 C13 H13 125.8 . .
C12 C13 C10 108.4(5) . .
C12 C13 H13 125.8 . .
C15 C14 C9 116.7(5) . .
C19 C14 C9 122.8(5) . .
C19 C14 C15 119.9(5) . .
O1 C15 C14 118.6(5) . .
O1 C15 C16 123.3(5) . .
C14 C15 C16 118.1(5) . .
C15 C16 H16 119.4 . .
C17 C16 C15 121.1(5) . .
C17 C16 H16 119.4 . .
C16 C17 H17 119.2 . .
C16 C17 C18 121.6(5) . .
C18 C17 H17 119.2 . .
C17 C18 C20 121.0(5) . .
C19 C18 C17 117.2(5) . .
C19 C18 C20 121.8(5) . .
C14 C19 H19 119.0 . .
C18 C19 C14 122.0(5) . .
C18 C19 H19 119.0 . .
C18 C20 C22 108.0(5) . .
C18 C20 C23 111.1(5) . .
C21 C20 C18 112.4(5) . .
C21 C20 C22 108.6(6) . .
C21 C20 C23 108.9(6) . .
C23 C20 C22 107.7(5) . .
C20 C21 H21A 109.5 . .
C20 C21 H21B 109.5 . .
C20 C21 H21C 109.5 . .
H21A C21 H21B 109.5 . .
H21A C21 H21C 109.5 . .
H21B C21 H21C 109.5 . .
C20 C22 H22A 109.5 . .
C20 C22 H22B 109.5 . .
C20 C22 H22C 109.5 . .
H22A C22 H22B 109.5 . .
H22A C22 H22C 109.5 . .
H22B C22 H22C 109.5 . .
C20 C23 H23A 109.5 . .
C20 C23 H23B 109.5 . .
C20 C23 H23C 109.5 . .
H23A C23 H23B 109.5 . .
H23A C23 H23C 109.5 . .
H23B C23 H23C 109.5 . .
C8 C24 H24 126.8 . .
C25 C24 C8 106.5(5) . .
C25 C24 H24 126.8 . .
C7 C25 H25 126.7 . .
C24 C25 C7 106.7(5) . .
C24 C25 H25 126.7 . .
C5 C26 H26 118.9 . .
C5 C26 C27 122.2(5) . .
C27 C26 H26 118.9 . .
C26 C27 C30 120.1(5) . .
C28 C27 C26 115.9(6) . .
C28 C27 C30 124.0(5) . .
C27 C28 H28 118.2 . .
C29 C28 C27 123.7(6) . .
C29 C28 H28 118.2 . .
C4 C29 H29 120.0 . .
C28 C29 C4 119.9(5) . .
C28 C29 H29 120.0 . .
C27 C30 C31 110.3(6) . .
C27 C30 C32 111.1(6) . .
C27 C30 C33 113.1(6) . .
C32 C30 C31 105.6(6) . .
C32 C30 C33 110.6(7) . .
C33 C30 C31 105.9(7) . .
C30 C31 H31A 109.5 . .
C30 C31 H31B 109.5 . .
C30 C31 H31C 109.5 . .
H31A C31 H31B 109.5 . .
H31A C31 H31C 109.5 . .
H31B C31 H31C 109.5 . .
C30 C32 H32A 109.5 . .
C30 C32 H32B 109.5 . .
C30 C32 H32C 109.5 . .
H32A C32 H32B 109.5 . .
H32A C32 H32C 109.5 . .
H32B C32 H32C 109.5 . .
C30 C33 H33A 109.5 . .
C30 C33 H33B 109.5 . .
C30 C33 H33C 109.5 . .
H33A C33 H33B 109.5 . .
H33A C33 H33C 109.5 . .
H33B C33 H33C 109.5 . .
N3 C34 C35 179.3(8) . .
C34 C35 H35A 109.5 . .
C34 C35 H35B 109.5 . .
C34 C35 H35C 109.5 . .
H35A C35 H35B 109.5 . .
H35A C35 H35C 109.5 . .
H35B C35 H35C 109.5 . .

loop_
_geom_bond_atom_site_label_1
_geom_bond_atom_site_label_2
_geom_bond_distance
_geom_bond_site_symmetry_2
Cl1 C1 1.573(18) .
C1 H1A 0.9900 .
C1 H1B 0.9900 .
O1 C2 1.425(7) .
O1 C15 1.369(7) .
O2 C3 1.428(7) .
O2 C4 1.363(7) .
N1 C7 1.351(7) .
N1 C8 1.351(7) .
N2 H2 0.8800 .
N2 C10 1.366(7) .
N2 C11 1.356(7) .
C2 H2A 0.9900 .
C2 H2B 0.9900 .
C2 C3 1.496(9) .
C3 H3A 0.9900 .
C3 H3B 0.9900 .
C4 C5 1.397(8) .
C4 C29 1.396(8) .
C5 C6 1.495(8) .
C5 C26 1.368(8) .
C6 C7 1.381(8) .
C6 C11 1.398(8) 7_656
C7 C25 1.458(7) .
C8 C9 1.397(8) .
C8 C24 1.448(7) .
C9 C10 1.380(8) .
C9 C14 1.504(7) .
C10 C13 1.404(8) .
C11 C12 1.404(8) .
C12 H12 0.9500 .
C12 C13 1.349(8) .
C13 H13 0.9500 .
C14 C15 1.389(8) .
C14 C19 1.384(8) .
C15 C16 1.389(8) .
C16 H16 0.9500 .
C16 C17 1.360(8) .
C17 H17 0.9500 .
C17 C18 1.391(8) .
C18 C19 1.378(8) .
C18 C20 1.516(8) .
C19 H19 0.9500 .
C20 C21 1.495(9) .
C20 C22 1.536(9) .
C20 C23 1.524(9) .
C21 H21A 0.9800 .
C21 H21B 0.9800 .
C21 H21C 0.9800 .
C22 H22A 0.9800 .
C22 H22B 0.9800 .
C22 H22C 0.9800 .
C23 H23A 0.9800 .
C23 H23B 0.9800 .
C23 H23C 0.9800 .
C24 H24 0.9500 .
C24 C25 1.308(8) .
C25 H25 0.9500 .
C26 H26 0.9500 .
C26 C27 1.405(8) .
C27 C28 1.376(8) .
C27 C30 1.505(9) .
C28 H28 0.9500 .
C28 C29 1.354(9) .
C29 H29 0.9500 .
C30 C31 1.537(11) .
C30 C32 1.512(11) .
C30 C33 1.514(10) .
C31 H31A 0.9800 .
C31 H31B 0.9800 .
C31 H31C 0.9800 .
C32 H32A 0.9800 .
C32 H32B 0.9800 .
C32 H32C 0.9800 .
C33 H33A 0.9800 .
C33 H33B 0.9800 .
C33 H33C 0.9800 .
N3 C34 1.119(8) .
C34 C35 1.428(9) .
C35 H35A 0.9800 .
C35 H35B 0.9800 .
C35 H35C 0.9800 .

loop_
_geom_torsion_atom_site_label_1
_geom_torsion_atom_site_label_2
_geom_torsion_atom_site_label_3
_geom_torsion_atom_site_label_4
_geom_torsion
_geom_torsion_site_symmetry_1
_geom_torsion_site_symmetry_4
O1 C2 C3 O2 71.5(7) . .
O1 C15 C16 C17 -179.6(5) . .
O2 C4 C5 C6 2.1(7) . .
O2 C4 C5 C26 -177.2(4) . .
O2 C4 C29 C28 176.6(5) . .
N1 C7 C25 C24 5.2(6) . .
N1 C8 C9 C10 -23.4(8) . .
N1 C8 C9 C14 154.7(5) . .
N1 C8 C24 C25 -5.7(6) . .
N2 C10 C13 C12 -4.9(6) . .
N2 C11 C12 C13 -2.9(6) . .
C2 O1 C15 C14 144.1(5) . .
C2 O1 C15 C16 -35.7(8) . .
C3 O2 C4 C5 -171.4(5) . .
C3 O2 C4 C29 11.5(8) . .
C4 O2 C3 C2 105.0(6) . .
C4 C5 C6 C7 53.9(7) . .
C4 C5 C6 C11 -118.2(6) . 7_656
C4 C5 C26 C27 0.4(8) . .
C5 C4 C29 C28 -0.5(8) . .
C5 C6 C7 N1 -145.3(5) . .
C5 C6 C7 C25 25.5(7) . .
C5 C26 C27 C28 -0.5(8) . .
C5 C26 C27 C30 -179.6(5) . .
C6 C5 C26 C27 -178.8(5) . .
C6 C7 C25 C24 -167.0(5) . .
C6 C11 C12 C13 169.9(6) 7_656 .
C7 N1 C8 C9 -163.3(5) . .
C7 N1 C8 C24 8.6(5) . .
C8 N1 C7 C6 163.3(5) . .
C8 N1 C7 C25 -8.4(5) . .
C8 C9 C10 N2 8.7(8) . .
C8 C9 C10 C13 -161.2(5) . .
C8 C9 C14 C15 -55.9(7) . .
C8 C9 C14 C19 116.0(6) . .
C8 C24 C25 C7 0.3(6) . .
C9 C8 C24 C25 166.6(5) . .
C9 C10 C13 C12 166.3(5) . .
C9 C14 C15 O1 -8.0(8) . .
C9 C14 C15 C16 171.8(5) . .
C9 C14 C19 C18 -170.4(5) . .
C10 N2 C11 C6 -173.8(5) . 7_656
C10 N2 C11 C12 -0.3(6) . .
C10 C9 C14 C15 122.3(6) . .
C10 C9 C14 C19 -65.8(7) . .
C11 N2 C10 C9 -168.9(5) . .
C11 N2 C10 C13 3.2(6) . .
C11 C6 C7 N1 26.7(9) 7_656 .
C11 C6 C7 C25 -162.5(5) 7_656 .
C11 C12 C13 C10 4.9(6) . .
C14 C9 C10 N2 -169.3(5) . .
C14 C9 C10 C13 20.9(8) . .
C14 C15 C16 C17 0.6(9) . .
C15 O1 C2 C3 -172.6(5) . .
C15 C14 C19 C18 1.3(9) . .
C15 C16 C17 C18 -1.6(10) . .
C16 C17 C18 C19 2.3(9) . .
C16 C17 C18 C20 -175.4(6) . .
C17 C18 C19 C14 -2.2(9) . .
C17 C18 C20 C21 -175.2(6) . .
C17 C18 C20 C22 65.0(7) . .
C17 C18 C20 C23 -52.9(8) . .
C19 C14 C15 O1 179.8(5) . .
C19 C14 C15 C16 -0.4(9) . .
C19 C18 C20 C21 7.1(8) . .
C19 C18 C20 C22 -112.6(6) . .
C19 C18 C20 C23 129.4(6) . .
C20 C18 C19 C14 175.6(5) . .
C24 C8 C9 C10 165.6(5) . .
C24 C8 C9 C14 -16.4(7) . .
C26 C5 C6 C7 -126.9(6) . .
C26 C5 C6 C11 61.0(8) . 7_656
C26 C27 C28 C29 0.1(9) . .
C26 C27 C30 C31 54.0(7) . .
C26 C27 C30 C32 -62.7(8) . .
C26 C27 C30 C33 172.3(7) . .
C27 C28 C29 C4 0.4(9) . .
C28 C27 C30 C31 -125.0(7) . .
C28 C27 C30 C32 118.3(7) . .
C28 C27 C30 C33 -6.7(10) . .
C29 C4 C5 C6 179.4(5) . .
C29 C4 C5 C26 0.1(8) . .
C30 C27 C28 C29 179.2(6) . .

loop_
_twin_individual_id
_twin_individual_mass_fraction_refined
1 0.70(9)
2 0.30(9)
